data_4127788
loop_
_publ_author_name
'Ma, Xiaofeng'
'Hazelden, Ian R.'
'Langer, Thomas'
'Munday, Rachel H.'
'Bower, John F.'

_publ_section_title
;
 Enantioselective Aza-Heck Cyclizations of N-(Tosyloxy)carbamates:
 Synthesis of Pyrrolidines and Piperidines.
;
_journal_issue 8
_journal_name_full 'Journal of the American Chemical Society'
_journal_page_first 3356
_journal_page_last 3360
_journal_paper_doi 10.1021/jacs.8b12689
_journal_volume 141
_journal_year 2019
_chemical_absolute_configuration ad
_chemical_formula_moiety 'C19 H20 Br N O2 S'
_chemical_formula_sum 'C19 H20 Br N O2 S'
_chemical_formula_weight 406.33
_space_group_crystal_system monoclinic
_space_group_IT_number 4
_space_group_name_Hall 'P 2yb'
_space_group_name_H-M_alt 'P 1 21 1'
_symmetry_space_group_name_Hall 'P 2yb'
_symmetry_space_group_name_H-M 'P 1 21 1'
_atom_sites_solution_hydrogens geom
_atom_sites_solution_primary iterative
_audit_creation_date 2018-06-20
_audit_creation_method
;
Olex2 1.2
(compiled 2018.05.29 svn.r3508 for OlexSys, GUI svn.r5506)
;
_cell_angle_alpha 90
_cell_angle_beta 92.544(4)
_cell_angle_gamma 90
_cell_formula_units_Z 2
_cell_length_a 7.8351(6)
_cell_length_b 13.2300(10)
_cell_length_c 8.4949(7)
_cell_measurement_reflns_used 9414
_cell_measurement_temperature 100(2)
_cell_measurement_theta_max 27.98
_cell_measurement_theta_min 2.40
_cell_volume 879.70(12)
_computing_cell_refinement 'SAINT v8.37A (Bruker, 2015)'
_computing_data_collection 'Bruker Apex suite'
_computing_data_reduction 'SAINT v8.37A (Bruker, 2015)'
_computing_molecular_graphics 'Olex2 (Dolomanov et al., 2009)'
_computing_publication_material 'Olex2 (Dolomanov et al., 2009)'
_computing_structure_refinement 'ShelXL (Sheldrick, 2015)'
_computing_structure_solution 'olex2.solve (Bourhis et al., 2015)'
_diffrn_ambient_temperature 100(2)
_diffrn_detector 'Bruker area detector'
_diffrn_detector_type 'CCD area detector'
_diffrn_measured_fraction_theta_full 1.000
_diffrn_measured_fraction_theta_max 0.993
_diffrn_measurement_device 'Bruker Apex II kappa CCD area detector'
_diffrn_measurement_device_type 'Bruker APEX-II CCD'
_diffrn_measurement_method '\f and \w scans'
_diffrn_radiation_monochromator graphite
_diffrn_radiation_type MoK\a
_diffrn_radiation_wavelength 0.71073
_diffrn_reflns_av_R_equivalents 0.0222
_diffrn_reflns_av_unetI/netI 0.0203
_diffrn_reflns_Laue_measured_fraction_full 1.000
_diffrn_reflns_Laue_measured_fraction_max 0.993
_diffrn_reflns_limit_h_max 10
_diffrn_reflns_limit_h_min -10
_diffrn_reflns_limit_k_max 17
_diffrn_reflns_limit_k_min -17
_diffrn_reflns_limit_l_max 11
_diffrn_reflns_limit_l_min -11
_diffrn_reflns_number 16421
_diffrn_reflns_point_group_measured_fraction_full 1.000
_diffrn_reflns_point_group_measured_fraction_max 0.992
_diffrn_reflns_theta_full 25.242
_diffrn_reflns_theta_max 28.080
_diffrn_reflns_theta_min 2.400
_diffrn_source 'fine-focus sealed tube'
_diffrn_standards_number 0
_exptl_absorpt_coefficient_mu 2.466
_exptl_absorpt_correction_T_max 0.7456
_exptl_absorpt_correction_T_min 0.5551
_exptl_absorpt_correction_type multi-scan
_exptl_absorpt_process_details
'SADABS-2014/5 (Bruker,2014/5) was used for absorption correction. wR2(int) was 0.1164 before and 0.0321 after correction. The Ratio of minimum to maximum transmission is 0.7445. The \l/2 correction factor is Not present.'
_exptl_crystal_colour colourless
_exptl_crystal_colour_primary colourless
_exptl_crystal_density_diffrn 1.534
_exptl_crystal_description block
_exptl_crystal_F_000 416
_exptl_crystal_size_max 0.44
_exptl_crystal_size_mid 0.382
_exptl_crystal_size_min 0.338
_refine_diff_density_max 0.443
_refine_diff_density_min -0.243
_refine_diff_density_rms 0.044
_refine_ls_abs_structure_details
;
 Flack x determined using 1923 quotients [(I+)-(I-)]/[(I+)+(I-)]
 (Parsons, Flack and Wagner, Acta Cryst. B69 (2013) 249-259).
;
_refine_ls_abs_structure_Flack -0.009(3)
_refine_ls_extinction_method none
_refine_ls_goodness_of_fit_ref 1.046
_refine_ls_hydrogen_treatment constr
_refine_ls_matrix_type full
_refine_ls_number_parameters 217
_refine_ls_number_reflns 4247
_refine_ls_number_restraints 1
_refine_ls_restrained_S_all 1.046
_refine_ls_R_factor_all 0.0199
_refine_ls_R_factor_gt 0.0190
_refine_ls_shift/su_max 0.002
_refine_ls_shift/su_mean 0.000
_refine_ls_structure_factor_coef Fsqd
_refine_ls_weighting_details 'w=1/[\s^2^(Fo^2^)+(0.0265P)^2^+0.1458P] where P=(Fo^2^+2Fc^2^)/3'
_refine_ls_weighting_scheme calc
_refine_ls_wR_factor_gt 0.0458
_refine_ls_wR_factor_ref 0.0461
_reflns_Friedel_coverage 0.915
_reflns_Friedel_fraction_full 1.000
_reflns_Friedel_fraction_max 0.990
_reflns_number_gt 4135
_reflns_number_total 4247
_reflns_threshold_expression 'I > 2\s(I)'
_cod_data_source_file ja8b12689_si_002.cif
_cod_data_source_block testm1
_cod_database_code 4127788
_shelx_shelxl_version_number 2017/1
_shelx_space_group_comment
;
The symmetry employed for this shelxl refinement is uniquely defined
by the following loop, which should always be used as a source of
symmetry information in preference to the above space-group names.
They are only intended as comments.
;
_shelx_estimated_absorpt_t_max 0.489
_shelx_estimated_absorpt_t_min 0.410
_olex2_refinement_description
;
1. Fixed Uiso
 At 1.2 times of:
  All C(H) groups, All C(H,H) groups
2.a Secondary CH2 refined with riding coordinates:
 C1(H1A,H1B), C2(H2A,H2B), C3(H3A,H3B), C7(H7A,H7B)
2.b Aromatic/amide H refined with riding coordinates:
 C5(H5), C9(H9), C10(H10), C11(H11), C12(H12), C13(H13), C15(H15), C16(H16),
 C18(H18), C19(H19)
2.c X=CH2 refined with riding coordinates:
 C6(H6A,H6B)
;
_olex2_submission_special_instructions 'No special instructions were received'

loop_
_space_group_symop_operation_xyz
'x, y, z'
'-x, y+1/2, -z'

loop_
_atom_site_label
_atom_site_type_symbol
_atom_site_fract_x
_atom_site_fract_y
_atom_site_fract_z
_atom_site_U_iso_or_equiv
_atom_site_adp_type
_atom_site_occupancy
_atom_site_site_symmetry_order
_atom_site_calc_flag
_atom_site_refinement_flags_posn
Br1 Br 1.09434(3) 0.61815(2) 0.37400(2) 0.01907(7) Uani 1 1 d .
S1 S 0.50861(7) 0.35149(4) 0.67425(7) 0.01496(12) Uani 1 1 d .
O1 O 0.5641(2) 0.24828(14) 0.6676(2) 0.0216(4) Uani 1 1 d .
O2 O 0.3446(2) 0.37914(14) 0.6057(2) 0.0204(4) Uani 1 1 d .
N1 N 0.5124(2) 0.38268(16) 0.8586(2) 0.0157(4) Uani 1 1 d .
C1 C 0.6579(3) 0.3487(2) 0.9625(3) 0.0242(5) Uani 1 1 d .
H1A H 0.766310 0.380144 0.932236 0.029 Uiso 1 1 calc R
H1B H 0.670000 0.274260 0.960678 0.029 Uiso 1 1 calc R
C2 C 0.6056(4) 0.3860(2) 1.1237(3) 0.0302(6) Uani 1 1 d .
H2A H 0.525443 0.338185 1.171306 0.036 Uiso 1 1 calc R
H2B H 0.706665 0.395022 1.196518 0.036 Uiso 1 1 calc R
C3 C 0.5202(4) 0.4856(2) 1.0868(3) 0.0226(5) Uani 1 1 d .
H3A H 0.606496 0.540065 1.082311 0.027 Uiso 1 1 calc R
H3B H 0.439381 0.502860 1.168998 0.027 Uiso 1 1 calc R
C4 C 0.4233(3) 0.47361(19) 0.9243(3) 0.0165(5) Uani 1 1 d .
C5 C 0.4538(3) 0.56675(18) 0.8265(3) 0.0187(5) Uani 1 1 d .
H5 H 0.569908 0.584400 0.813756 0.022 Uiso 1 1 calc R
C6 C 0.3395(3) 0.6263(3) 0.7569(3) 0.0247(5) Uani 1 1 d .
H6A H 0.221257 0.612644 0.765254 0.030 Uiso 1 1 calc R
H6B H 0.375178 0.683057 0.698215 0.030 Uiso 1 1 calc R
C7 C 0.2316(3) 0.45252(19) 0.9399(3) 0.0176(5) Uani 1 1 d .
H7A H 0.181248 0.509813 0.996707 0.021 Uiso 1 1 calc R
H7B H 0.176268 0.450563 0.832896 0.021 Uiso 1 1 calc R
C8 C 0.1886(3) 0.35581(19) 1.0242(3) 0.0172(5) Uani 1 1 d .
C9 C 0.1777(3) 0.3519(2) 1.1873(3) 0.0241(5) Uani 1 1 d .
H9 H 0.194857 0.411838 1.247468 0.029 Uiso 1 1 calc R
C10 C 0.1422(4) 0.2622(2) 1.2636(3) 0.0260(6) Uani 1 1 d .
H10 H 0.137540 0.260726 1.375143 0.031 Uiso 1 1 calc R
C11 C 0.1133(3) 0.1744(2) 1.1766(3) 0.0224(5) Uani 1 1 d .
H11 H 0.089652 0.112652 1.228364 0.027 Uiso 1 1 calc R
C12 C 0.1192(3) 0.1774(2) 1.0142(3) 0.0210(5) Uani 1 1 d .
H12 H 0.097122 0.117909 0.954060 0.025 Uiso 1 1 calc R
C13 C 0.1573(3) 0.2673(2) 0.9389(3) 0.0180(5) Uani 1 1 d .
H13 H 0.162050 0.268422 0.827349 0.022 Uiso 1 1 calc R
C14 C 0.6646(3) 0.42405(18) 0.5806(3) 0.0143(4) Uani 1 1 d .
C15 C 0.6202(3) 0.51111(19) 0.4964(3) 0.0163(5) Uani 1 1 d .
H15 H 0.503810 0.530729 0.483292 0.020 Uiso 1 1 calc R
C16 C 0.7473(3) 0.56925(18) 0.4314(3) 0.0166(5) Uani 1 1 d .
H16 H 0.719108 0.628963 0.373785 0.020 Uiso 1 1 calc R
C17 C 0.9154(3) 0.53848(18) 0.4521(3) 0.0148(5) Uani 1 1 d .
C18 C 0.9615(3) 0.45108(18) 0.5333(3) 0.0152(5) Uani 1 1 d .
H18 H 1.077783 0.430930 0.544119 0.018 Uiso 1 1 calc R
C19 C 0.8345(3) 0.39361(18) 0.5985(3) 0.0154(5) Uani 1 1 d .
H19 H 0.863280 0.333649 0.655195 0.019 Uiso 1 1 calc R

loop_
_atom_site_aniso_label
_atom_site_aniso_U_11
_atom_site_aniso_U_22
_atom_site_aniso_U_33
_atom_site_aniso_U_23
_atom_site_aniso_U_13
_atom_site_aniso_U_12
Br1 0.02132(11) 0.01634(10) 0.01976(10) 0.00416(11) 0.00326(7) -0.00145(11)
S1 0.0105(3) 0.0165(3) 0.0179(3) -0.0038(2) 0.0011(2) -0.0004(2)
O1 0.0177(9) 0.0173(9) 0.0301(10) -0.0045(8) 0.0058(8) -0.0018(7)
O2 0.0102(8) 0.0289(10) 0.0218(9) -0.0076(7) -0.0017(6) 0.0003(7)
N1 0.0110(9) 0.0196(10) 0.0165(9) -0.0002(8) 0.0013(7) 0.0025(8)
C1 0.0188(12) 0.0345(14) 0.0191(12) 0.0040(11) -0.0018(10) 0.0062(11)
C2 0.0330(15) 0.0348(15) 0.0222(13) 0.0009(12) -0.0041(11) 0.0047(13)
C3 0.0248(13) 0.0284(13) 0.0145(11) -0.0027(10) -0.0018(9) -0.0027(11)
C4 0.0168(12) 0.0178(12) 0.0149(11) -0.0031(9) 0.0013(9) -0.0010(9)
C5 0.0202(12) 0.0184(12) 0.0177(11) -0.0045(10) 0.0033(9) -0.0054(10)
C6 0.0320(13) 0.0176(12) 0.0251(11) 0.0012(13) 0.0065(9) 0.0002(13)
C7 0.0166(12) 0.0184(12) 0.0181(11) -0.0010(9) 0.0042(9) 0.0018(9)
C8 0.0119(10) 0.0202(12) 0.0199(11) 0.0002(10) 0.0038(9) 0.0010(9)
C9 0.0278(13) 0.0248(13) 0.0205(12) -0.0044(11) 0.0098(10) -0.0014(11)
C10 0.0301(15) 0.0312(14) 0.0172(12) 0.0004(11) 0.0073(11) 0.0002(12)
C11 0.0190(12) 0.0222(14) 0.0264(14) 0.0058(11) 0.0045(10) -0.0011(10)
C12 0.0173(12) 0.0209(13) 0.0246(13) -0.0006(10) -0.0011(10) -0.0023(10)
C13 0.0137(11) 0.0237(12) 0.0164(11) 0.0007(10) -0.0007(9) -0.0008(9)
C14 0.0121(11) 0.0155(11) 0.0152(11) -0.0028(9) 0.0020(8) 0.0001(8)
C15 0.0139(11) 0.0223(12) 0.0127(10) -0.0026(9) -0.0008(9) 0.0059(9)
C16 0.0210(12) 0.0162(12) 0.0123(10) 0.0005(9) -0.0022(9) 0.0042(9)
C17 0.0170(12) 0.0159(11) 0.0116(10) -0.0020(9) 0.0031(8) -0.0013(9)
C18 0.0136(11) 0.0160(11) 0.0160(11) 0.0003(9) 0.0004(9) 0.0019(9)
C19 0.0144(11) 0.0145(11) 0.0173(11) 0.0001(9) 0.0010(9) 0.0021(9)

loop_
_atom_type_symbol
_atom_type_description
_atom_type_scat_dispersion_real
_atom_type_scat_dispersion_imag
_atom_type_scat_source
C C 0.0033 0.0016 'International Tables Vol C Tables 4.2.6.8 and 6.1.1.4'
H H 0.0000 0.0000 'International Tables Vol C Tables 4.2.6.8 and 6.1.1.4'
Br Br -0.2901 2.4595 'International Tables Vol C Tables 4.2.6.8 and 6.1.1.4'
N N 0.0061 0.0033 'International Tables Vol C Tables 4.2.6.8 and 6.1.1.4'
O O 0.0106 0.0060 'International Tables Vol C Tables 4.2.6.8 and 6.1.1.4'
S S 0.1246 0.1234 'International Tables Vol C Tables 4.2.6.8 and 6.1.1.4'

loop_
_geom_angle_atom_site_label_1
_geom_angle_atom_site_label_2
_geom_angle_atom_site_label_3
_geom_angle
O1 S1 N1 106.75(11)
O1 S1 C14 106.36(11)
O2 S1 O1 119.63(11)
O2 S1 N1 107.78(10)
O2 S1 C14 107.66(11)
N1 S1 C14 108.23(11)
C1 N1 S1 118.72(16)
C1 N1 C4 112.18(19)
C4 N1 S1 124.88(16)
N1 C1 C2 101.9(2)
C3 C2 C1 103.3(2)
C2 C3 C4 106.9(2)
N1 C4 C3 101.2(2)
N1 C4 C5 111.1(2)
N1 C4 C7 110.88(19)
C5 C4 C3 108.8(2)
C5 C4 C7 112.0(2)
C7 C4 C3 112.5(2)
C6 C5 C4 128.0(2)
C8 C7 C4 115.7(2)
C9 C8 C7 121.9(2)
C9 C8 C13 118.0(2)
C13 C8 C7 120.2(2)
C10 C9 C8 121.3(3)
C9 C10 C11 119.9(2)
C12 C11 C10 119.7(2)
C11 C12 C13 120.1(2)
C12 C13 C8 121.1(2)
C15 C14 S1 121.18(19)
C19 C14 S1 118.02(18)
C19 C14 C15 120.8(2)
C16 C15 C14 119.6(2)
C17 C16 C15 118.7(2)
C16 C17 Br1 120.42(18)
C16 C17 C18 122.3(2)
C18 C17 Br1 117.21(18)
C17 C18 C19 118.7(2)
C18 C19 C14 119.8(2)

loop_
_geom_bond_atom_site_label_1
_geom_bond_atom_site_label_2
_geom_bond_distance
Br1 C17 1.897(2)
S1 O1 1.4350(19)
S1 O2 1.4341(18)
S1 N1 1.618(2)
S1 C14 1.771(2)
N1 C1 1.480(3)
N1 C4 1.510(3)
C1 C2 1.528(4)
C2 C3 1.505(4)
C3 C4 1.554(3)
C4 C5 1.511(3)
C4 C7 1.539(3)
C5 C6 1.313(4)
C7 C8 1.512(3)
C8 C9 1.393(3)
C8 C13 1.393(4)
C9 C10 1.386(4)
C10 C11 1.390(4)
C11 C12 1.383(4)
C12 C13 1.389(4)
C14 C15 1.392(3)
C14 C19 1.392(3)
C15 C16 1.392(4)
C16 C17 1.382(3)
C17 C18 1.386(3)
C18 C19 1.387(3)

loop_
_geom_torsion_atom_site_label_1
_geom_torsion_atom_site_label_2
_geom_torsion_atom_site_label_3
_geom_torsion_atom_site_label_4
_geom_torsion
Br1 C17 C18 C19 176.97(18)
S1 N1 C1 C2 -175.74(19)
S1 N1 C4 C3 -161.24(18)
S1 N1 C4 C5 -45.9(3)
S1 N1 C4 C7 79.3(2)
S1 C14 C15 C16 176.59(18)
S1 C14 C19 C18 -176.95(18)
O1 S1 N1 C1 41.3(2)
O1 S1 N1 C4 -163.61(18)
O1 S1 C14 C15 147.3(2)
O1 S1 C14 C19 -35.1(2)
O2 S1 N1 C1 171.04(19)
O2 S1 N1 C4 -33.9(2)
O2 S1 C14 C15 17.9(2)
O2 S1 C14 C19 -164.43(18)
N1 S1 C14 C15 -98.3(2)
N1 S1 C14 C19 79.3(2)
N1 C1 C2 C3 -36.9(3)
N1 C4 C5 C6 123.6(3)
N1 C4 C7 C8 50.4(3)
C1 N1 C4 C3 -4.8(3)
C1 N1 C4 C5 110.6(2)
C1 N1 C4 C7 -124.3(2)
C1 C2 C3 C4 35.7(3)
C2 C3 C4 N1 -19.3(3)
C2 C3 C4 C5 -136.4(2)
C2 C3 C4 C7 99.0(3)
C3 C4 C5 C6 -125.8(3)
C3 C4 C7 C8 -62.1(3)
C4 N1 C1 C2 26.2(3)
C4 C7 C8 C9 87.6(3)
C4 C7 C8 C13 -92.9(3)
C5 C4 C7 C8 175.0(2)
C7 C4 C5 C6 -0.9(4)
C7 C8 C9 C10 -178.4(2)
C7 C8 C13 C12 179.4(2)
C8 C9 C10 C11 -1.3(4)
C9 C8 C13 C12 -1.1(4)
C9 C10 C11 C12 -0.4(4)
C10 C11 C12 C13 1.3(4)
C11 C12 C13 C8 -0.6(4)
C13 C8 C9 C10 2.1(4)
C14 S1 N1 C1 -72.8(2)
C14 S1 N1 C4 82.3(2)
C14 C15 C16 C17 0.2(3)
C15 C14 C19 C18 0.7(3)
C15 C16 C17 Br1 -177.20(17)
C15 C16 C17 C18 1.0(4)
C16 C17 C18 C19 -1.3(4)
C17 C18 C19 C14 0.4(3)
C19 C14 C15 C16 -1.0(3)
